data_2009467
loop_
_publ_author_name
'Lis, Tadeusz'

_publ_section_title
;
 Zinc(II) bis(phosphoglycolate) dihydrate and calcium
 bis(phosphoglycolate) dihydrate
;
_journal_issue 2
_journal_name_full 'Acta Crystallographica Section C'
_journal_page_first 181
_journal_page_last 185
_journal_paper_doi 10.1107/S0108270193007711
_journal_volume 50
_journal_year 1994
_chemical_formula_moiety 'Zn 2+ , 2C2 H4 O6 P 1- , 2H2 O'
_chemical_formula_sum 'C4 H12 O14 P2 Zn'
_chemical_formula_weight 411.45
_chemical_name_systematic
;
zinc(II) bis(phosphoglycolate) dihydrate
;
_space_group_IT_number 2
_symmetry_cell_setting triclinic
_symmetry_space_group_name_Hall '-P 1'
_symmetry_space_group_name_H-M 'P -1'
_cell_angle_alpha 79.06(4)
_cell_angle_beta 87.52(5)
_cell_angle_gamma 85.15(6)
_cell_formula_units_Z 1
_cell_length_a 5.215(4)
_cell_length_b 5.223(3)
_cell_length_c 11.935(6)
_cell_measurement_reflns_used 25
_cell_measurement_temperature 300(2)
_cell_measurement_theta_max 16
_cell_measurement_theta_min 9
_cell_volume 317.9(3)
_computing_data_collection 'Kuma KM-4 software 1989'
_computing_structure_refinement 'SHELX76 (Sheldrick, 1976)'
_diffrn_ambient_temperature 298(2)
_diffrn_measurement_device 'Kuma KM4 automated four-circle \k-axis diffractometer'
_diffrn_measurement_method \w/2\q
_diffrn_radiation_monochromator graphite
_diffrn_radiation_source 'X-ray tube'
_diffrn_radiation_type 'Mo K\a'
_diffrn_radiation_wavelength 0.71069
_diffrn_reflns_av_R_equivalents 0.018
_diffrn_reflns_limit_h_max 1
_diffrn_reflns_limit_h_min -7
_diffrn_reflns_limit_k_max 7
_diffrn_reflns_limit_k_min -7
_diffrn_reflns_limit_l_max 16
_diffrn_reflns_limit_l_min -16
_diffrn_reflns_number 2074
_diffrn_reflns_theta_max 30
_diffrn_reflns_theta_min 2
_diffrn_standards_decay_% 3
_diffrn_standards_interval_count 50
_diffrn_standards_number 3
_exptl_absorpt_coefficient_mu 2.32
_exptl_absorpt_correction_T_max 1.085
_exptl_absorpt_correction_T_min 0.938
_exptl_absorpt_correction_type 'DIFABS (Walker & Stuart, 1983)'
_exptl_crystal_colour colourless
_exptl_crystal_density_diffrn 2.149(3)
_exptl_crystal_description 'platy shape'
_exptl_crystal_F_000 208
_exptl_crystal_size_max 0.3
_exptl_crystal_size_mid 0.3
_exptl_crystal_size_min 0.04
_refine_diff_density_max 0.51
_refine_diff_density_min -0.65
_refine_ls_hydrogen_treatment refall
_refine_ls_matrix_type full
_refine_ls_number_constraints 7
_refine_ls_number_parameters 122
_refine_ls_number_reflns 1352
_refine_ls_R_factor_obs 0.0327
_refine_ls_shift/esd_max 0.034
_refine_ls_structure_factor_coef F
_refine_ls_weighting_details 'w = 1/[\s^2^(F~o~) + 0.00027F~o~^2^]'
_refine_ls_weighting_scheme calc
_refine_ls_wR_factor_obs 0.0453
_reflns_number_observed 1513
_reflns_observed_criterion F>6.0\s(F)
_cod_data_source_file mu1054.cif
_cod_data_source_block C4H12O14P2Zn
_cod_depositor_comments
;
The following automatic conversions were performed:

'_refine_ls_weighting_scheme' value 'calc w = 1/[\s^2^(F~o~) +
0.00027F~o~^2^]' was changed to 'calc'. New tag
'_refine_ls_weighting_details' was created. The value of the new tag
was set to 'w = 1/[\s^2^(F~o~) + 0.00027F~o~^2^]'.

Automatic conversion script
Id: cif_fix_values 3143 2015-03-26 13:38:13Z robertas 
;
_cod_original_cell_volume 317.9(4)
_cod_original_formula_sum 'C4 H12 O14 P2 Zn1'
_cod_database_code 2009467

loop_
_symmetry_equiv_pos_as_xyz
+x,+y,+z
-x,-y,-z

loop_
_atom_site_aniso_label
_atom_site_aniso_U_11
_atom_site_aniso_U_22
_atom_site_aniso_U_33
_atom_site_aniso_U_12
_atom_site_aniso_U_13
_atom_site_aniso_U_23
Zn 0.0115(3) 0.0100(3) 0.0179(3) -0.0021(2) -0.0001(2) -0.0049(2)
P 0.0113(4) 0.0095(4) 0.0155(4) -0.0008(3) -0.0013(3) -0.0038(3)
O(1) 0.0151(11) 0.0114(10) 0.0226(11) -0.0023(8) -0.0001(9) 0.0001(8)
O(2) 0.0196(12) 0.0189(11) 0.0213(11) 0.0011(9) 0.0060(9) -0.0047(9)
O(3) 0.0292(13) 0.0151(11) 0.0271(12) -0.0069(10) -0.0082(10) -0.0077(9)
O(4) 0.0177(11) 0.0203(11) 0.0257(11) 0.0045(9) -0.0079(9) -0.0082(9)
O(5) 0.0360(15) 0.0251(13) 0.0376(15) 0.0015(12) 0.0140(12) -0.0074(11)
O(6) 0.0453(18) 0.0358(16) 0.0382(16) 0.0046(14) 0.0228(14) 0.0064(13)
O(7) 0.0143(10) 0.0136(10) 0.0226(11) -0.0013(8) 0.0004(9) -0.0013(8)
C(1) 0.0244(16) 0.0260(17) 0.0168(14) -0.0009(14) 0.0043(12) -0.0036(12)
C(2) 0.0210(16) 0.0232(16) 0.0170(14) 0.0017(13) 0.0039(12) 0.0016(12)

loop_
_atom_site_label
_atom_site_fract_x
_atom_site_fract_y
_atom_site_fract_z
_atom_site_U_iso_or_equiv
Zn 0.5 0.5 0.5 0.0128(2)
P 0.25411(13) 1.06032(13) 0.35495(6) 0.0119(2)
O(1) 0.2255(5) 0.7956(5) 0.42819(19) 0.0168(5)
O(2) 0.4277(5) 0.9964(5) 0.24821(19) 0.0201(5)
O(3) 0.3664(5) 1.2655(5) 0.4024(2) 0.0228(6)
O(4) -0.0113(5) 1.1676(5) 0.2997(2) 0.0208(5)
O(5) 0.8027(6) 0.8789(6) 0.1078(2) 0.0333(6)
O(6) 0.8006(7) 1.2899(6) 0.0115(3) 0.0427(7)
O(7) 0.7904(5) 0.6046(5) 0.3682(2) 0.0171(5)
C(1) 0.7171(7) 1.1064(7) 0.0901(3) 0.0227(7)
C(2) 0.4934(7) 1.2053(7) 0.1596(3) 0.0214(7)
H(2) 0.331(6) 1.270(6) 0.105(3) 0.021(10)
H(21) 0.538(6) 1.375(4) 0.192(3) 0.008(8)
H(4) -0.118(8) 1.284(8) 0.340(4) 0.036(13)
H(6) 0.932(10) 1.242(13) -0.043(5) 0.08(2)
H(7) 0.759(12) 0.723(9) 0.296(3) 0.08(2)
H(71) 0.921(8) 0.681(9) 0.404(4) 0.062(18)

loop_
_atom_type_symbol
_atom_type_scat_dispersion_real
_atom_type_scat_dispersion_imag
_atom_type_scat_source
Zn 0.222 1.431 International_Tables_Vol_IV_Table_2.2B
P 0.090 0.095 International_Tables_Vol_IV_Table_2.2B
O 0.008 0.006 International_Tables_Vol_IV_Table_2.2B
C 0.002 0.002 International_Tables_Vol_IV_Table_2.2B
H 0 0 International_Tables_Vol_IV_Table_2.2B

loop_
_geom_angle_atom_site_label_1
_geom_angle_atom_site_label_2
_geom_angle_atom_site_label_3
_geom_angle_site_symmetry_1
_geom_angle_site_symmetry_3
_geom_angle
_geom_angle_publ_flag
O(1) P O(2) . . 103.6(2) yes
O(1) P O(4) . . 109.0(2) yes
O(2) P O(4) . . 102.9(2) yes
P O(2) C(2) . . 119.2(2) yes
C(2) C(1) O(5) . . 122.3(4) yes
O(5) C(1) O(6) . . 125.4(4) yes
O(1) Zn O(7) . . 94.50(10) yes
Zn O(1) P . . 131.5(2) yes
O(1) P O(3) . . 120.0(2) yes
O(2) P O(3) . . 109.5(2) yes
O(3) P O(4) . . 110.3(2) yes
O(2) C(2) C(1) . . 108.2(3) yes
C(2) C(1) O(6) . . 112.3(4) yes
O(1) Zn O(3) . 1_545 88.40(10) yes
O(3) Zn O(7) 1_545 . 88.20(10) yes
Zn O(3) P 1_565 . 167.80(10) yes

loop_
_geom_bond_atom_site_label_1
_geom_bond_atom_site_label_2
_geom_bond_site_symmetry_1
_geom_bond_site_symmetry_2
_geom_bond_distance
_geom_bond_publ_flag
Zn O(1) . . 2.097(2) yes
Zn O(3) . 1_545 2.025(2) yes
P O(1) . . 1.504(2) yes
P O(3) . . 1.475(2) yes
O(2) C(2) . . 1.421(4) yes
C(1) O(5) . . 1.216(4) yes
Zn O(7) . . 2.162(2) yes
P O(2) . . 1.601(2) yes
P O(4) . . 1.572(2) yes
C(2) C(1) . . 1.514(5) yes
C(1) O(6) . . 1.297(5) yes

loop_
_geom_torsion_atom_site_label_1
_geom_torsion_atom_site_label_2
_geom_torsion_atom_site_label_3
_geom_torsion_atom_site_label_4
_geom_torsion
_geom_torsion_publ_flag
O(1) P O(2) C(2) 179.7(5) yes
O(4) P O(2) C(2) 66.1(5) yes
O(2) C(2) C(1) O(5) 4.6(7) yes
O(3) P O(2) C(2) -51.2(5) yes
P O(2) C(2) C(1) 163.1(6) yes
O(2) C(2) C(1) O(6) -175.9(7) yes
